data_7032109
loop_
_publ_author_name
'Lv, Xiaofeng'
'Liu, Lu'
'Huang, Chao'
'Guo, Li'an'
'Wu, Jie'
'Hou, Hongwei'
'Fan, Yaoting'

_publ_section_title
;
 Metal-organic frameworks based on the
 [1,1':3',1''-terphenyl]-3,3'',5,5''-tetracarboxylic acid ligand:
 syntheses, structures and magnetic properties.
;
_journal_issue 41
_journal_name_full 'Dalton transactions (Cambridge, England : 2003)'
_journal_page_first 15475
_journal_page_last 15481
_journal_paper_doi 10.1039/c4dt02342k
_journal_volume 43
_journal_year 2014
_chemical_formula_moiety 'C34 H20 Co N2 O8'
_chemical_formula_sum 'C34 H20 Co N2 O8'
_chemical_formula_weight 643.45
_chemical_name_common '[Co(H2TPTA)(phen)]n'
_chemical_name_systematic
; 
 ? 
;
_space_group_IT_number 15
_symmetry_cell_setting monoclinic
_symmetry_space_group_name_Hall '-C 2yc'
_symmetry_space_group_name_H-M 'C 1 2/c 1'
_atom_sites_solution_hydrogens geom
_atom_sites_solution_primary direct
_atom_sites_solution_secondary difmap
_audit_creation_method SHELXL-97
_cell_angle_alpha 90.00
_cell_angle_beta 97.49(3)
_cell_angle_gamma 90.00
_cell_formula_units_Z 8
_cell_length_a 28.427(6)
_cell_length_b 10.685(2)
_cell_length_c 17.978(4)
_cell_measurement_reflns_used 8141
_cell_measurement_temperature 293(2)
_cell_measurement_theta_max 27.9604
_cell_measurement_theta_min 2.0383
_cell_volume 5414(2)
_computing_cell_refinement 'CrystalClear (Rigaku/MSC Inc., 2006)'
_computing_data_collection 'CrystalClear (Rigaku/MSC Inc., 2006)'
_computing_data_reduction 'CrystalClear (Rigaku/MSC Inc., 2006)'
_computing_molecular_graphics SHELXTL
_computing_publication_material SHELXTL
_computing_structure_refinement 'SHELXL-97 (Sheldrick, 1997)'
_computing_structure_solution 'SHELXS-97 (Sheldrick, 1990)'
_diffrn_ambient_temperature 293(2)
_diffrn_measured_fraction_theta_full 0.997
_diffrn_measured_fraction_theta_max 0.997
_diffrn_measurement_device_type Saturn724
_diffrn_measurement_method dtprofit.ref
_diffrn_radiation_monochromator graphite
_diffrn_radiation_source 'fine-focus sealed tube'
_diffrn_radiation_type MoK\a
_diffrn_radiation_wavelength 0.71073
_diffrn_reflns_av_R_equivalents 0.0305
_diffrn_reflns_av_unetI/netI 0.0260
_diffrn_reflns_limit_h_max 34
_diffrn_reflns_limit_h_min -31
_diffrn_reflns_limit_k_max 12
_diffrn_reflns_limit_k_min -12
_diffrn_reflns_limit_l_max 21
_diffrn_reflns_limit_l_min -21
_diffrn_reflns_number 22030
_diffrn_reflns_theta_full 25.50
_diffrn_reflns_theta_max 25.50
_diffrn_reflns_theta_min 2.04
_diffrn_standards_decay_% none
_exptl_absorpt_coefficient_mu 0.696
_exptl_absorpt_correction_T_max 0.9027
_exptl_absorpt_correction_T_min 0.8791
_exptl_absorpt_correction_type multi-scan
_exptl_absorpt_process_details sadabs
_exptl_crystal_colour red
_exptl_crystal_density_diffrn 1.579
_exptl_crystal_density_method 'not measured'
_exptl_crystal_description block
_exptl_crystal_F_000 2632
_exptl_crystal_size_max 0.19
_exptl_crystal_size_mid 0.17
_exptl_crystal_size_min 0.15
_refine_diff_density_max 0.234
_refine_diff_density_min -0.257
_refine_diff_density_rms 0.048
_refine_ls_extinction_method none
_refine_ls_goodness_of_fit_ref 1.033
_refine_ls_hydrogen_treatment constr
_refine_ls_matrix_type full
_refine_ls_number_parameters 408
_refine_ls_number_reflns 5025
_refine_ls_number_restraints 0
_refine_ls_restrained_S_all 1.033
_refine_ls_R_factor_all 0.0418
_refine_ls_R_factor_gt 0.0384
_refine_ls_shift/su_max 0.000
_refine_ls_shift/su_mean 0.000
_refine_ls_structure_factor_coef Fsqd
_refine_ls_weighting_details 'calc w=1/[\s^2^(Fo^2^)+(0.0434P)^2^+7.0583P] where P=(Fo^2^+2Fc^2^)/3'
_refine_ls_weighting_scheme calc
_refine_ls_wR_factor_gt 0.0884
_refine_ls_wR_factor_ref 0.0909
_reflns_number_gt 4736
_reflns_number_total 5025
_reflns_threshold_expression >2sigma(I)
_cod_data_source_file c4dt02342k2.cif
_cod_data_source_block 5
_cod_depositor_comments
;
The following automatic conversions were performed:

'_exptl_absorpt_correction_type' value 'Multi-scan' changed to
'multi-scan' according to
/usr/data/users/saulius/crontab/automatic-downloads/rss-feeds/RSC/lib/dictionaries/cif_core.dic
dictionary named 'cif_core.dic' version 2.4.2 from 2011-04-26.

Automatic conversion script
Id: cif_fix_values 2281 2013-09-26 08:29:07Z andrius 

 Adding full bibliography for 7032105--7032109.cif.
;
_cod_original_cell_volume 5414.1(19)
_cod_original_sg_symbol_H-M 'C 2/c'
_cod_database_code 7032109

loop_
_symmetry_equiv_pos_as_xyz
'x, y, z'
'-x, y, -z+1/2'
'x+1/2, y+1/2, z'
'-x+1/2, y+1/2, -z+1/2'
'-x, -y, -z'
'x, -y, z-1/2'
'-x+1/2, -y+1/2, -z'
'x+1/2, -y+1/2, z-1/2'

loop_
_atom_site_label
_atom_site_type_symbol
_atom_site_fract_x
_atom_site_fract_y
_atom_site_fract_z
_atom_site_U_iso_or_equiv
_atom_site_adp_type
_atom_site_occupancy
_atom_site_symmetry_multiplicity
_atom_site_calc_flag
_atom_site_refinement_flags
Co1 Co 0.464639(10) 0.69431(3) 0.151857(14) 0.02348(10) Uani 1 1 d .
O1 O 0.42543(5) 0.56415(14) 0.20512(8) 0.0322(4) Uani 1 1 d .
O2 O 0.47094(5) 0.62236(15) 0.30849(8) 0.0351(4) Uani 1 1 d .
O3 O 0.45838(6) 0.41165(16) 0.55103(8) 0.0382(4) Uani 1 1 d .
O4 O 0.40371(6) 0.27104(15) 0.55740(8) 0.0363(4) Uani 1 1 d .
O5 O 0.34549(7) -0.0805(2) 0.06349(10) 0.0541(5) Uani 1 1 d .
H5 H 0.3631 -0.1342 0.0497 0.081 Uiso 1 1 calc R
O6 O 0.32323(7) -0.0570(2) -0.05930(10) 0.0574(5) Uani 1 1 d .
O7 O 0.11834(8) 0.1811(2) -0.04173(14) 0.0816(8) Uani 1 1 d .
O8 O 0.14793(6) 0.02662(19) -0.10414(10) 0.0500(5) Uani 1 1 d .
H8 H 0.1212 0.0263 -0.1277 0.075 Uiso 1 1 calc R
N1 N 0.50616(6) 0.83527(17) 0.10798(10) 0.0294(4) Uani 1 1 d .
N2 N 0.43918(6) 0.86040(17) 0.19835(10) 0.0291(4) Uani 1 1 d .
C1 C 0.43759(7) 0.55965(19) 0.27577(11) 0.0250(4) Uani 1 1 d .
C2 C 0.40983(7) 0.48021(18) 0.32304(11) 0.0239(4) Uani 1 1 d .
C3 C 0.42704(8) 0.45958(19) 0.39845(11) 0.0253(4) Uani 1 1 d .
H3 H 0.4558 0.4945 0.4190 0.030 Uiso 1 1 calc R
C4 C 0.40121(7) 0.38707(19) 0.44255(11) 0.0250(4) Uani 1 1 d .
C5 C 0.42201(8) 0.3559(2) 0.52150(11) 0.0271(5) Uani 1 1 d .
C6 C 0.35747(8) 0.3378(2) 0.41244(11) 0.0274(5) Uani 1 1 d .
H6 H 0.3401 0.2905 0.4427 0.033 Uiso 1 1 calc R
C7 C 0.33929(7) 0.35829(19) 0.33743(11) 0.0251(4) Uani 1 1 d .
C8 C 0.36621(7) 0.42926(19) 0.29341(11) 0.0254(4) Uani 1 1 d .
H8A H 0.3548 0.4429 0.2432 0.031 Uiso 1 1 calc R
C9 C 0.29326(8) 0.30346(19) 0.30440(12) 0.0275(5) Uani 1 1 d .
C10 C 0.25556(8) 0.2902(2) 0.34653(13) 0.0350(5) Uani 1 1 d .
H10 H 0.2590 0.3167 0.3962 0.042 Uiso 1 1 calc R
C11 C 0.21326(9) 0.2379(3) 0.31471(14) 0.0421(6) Uani 1 1 d .
H11 H 0.1883 0.2298 0.3431 0.051 Uiso 1 1 calc R
C12 C 0.20771(8) 0.1975(2) 0.24089(14) 0.0383(6) Uani 1 1 d .
H12 H 0.1789 0.1632 0.2199 0.046 Uiso 1 1 calc R
C13 C 0.24472(8) 0.2075(2) 0.19782(12) 0.0307(5) Uani 1 1 d .
C14 C 0.28696(8) 0.2621(2) 0.23006(12) 0.0289(5) Uani 1 1 d .
H14 H 0.3117 0.2713 0.2013 0.035 Uiso 1 1 calc R
C15 C 0.24116(8) 0.1550(2) 0.12068(12) 0.0302(5) Uani 1 1 d .
C16 C 0.27925(8) 0.0901(2) 0.09826(12) 0.0327(5) Uani 1 1 d .
H16 H 0.3070 0.0818 0.1316 0.039 Uiso 1 1 calc R
C17 C 0.27706(8) 0.0371(2) 0.02724(13) 0.0327(5) Uani 1 1 d .
C18 C 0.31733(9) -0.0370(2) 0.00475(14) 0.0374(5) Uani 1 1 d .
C19 C 0.23537(8) 0.0463(2) -0.02243(13) 0.0351(5) Uani 1 1 d .
H19 H 0.2336 0.0113 -0.0701 0.042 Uiso 1 1 calc R
C20 C 0.19659(8) 0.1078(2) -0.00056(12) 0.0326(5) Uani 1 1 d .
C21 C 0.15023(9) 0.1121(2) -0.05053(13) 0.0400(6) Uani 1 1 d .
C22 C 0.19960(8) 0.1633(2) 0.06991(13) 0.0346(5) Uani 1 1 d .
H22 H 0.1736 0.2065 0.0834 0.041 Uiso 1 1 calc R
C23 C 0.40427(8) 0.8718(2) 0.24020(13) 0.0382(6) Uani 1 1 d .
H23 H 0.3911 0.7996 0.2576 0.046 Uiso 1 1 calc R
C24 C 0.38642(9) 0.9884(3) 0.25928(16) 0.0505(7) Uani 1 1 d .
H24 H 0.3616 0.9929 0.2881 0.061 Uiso 1 1 calc R
C25 C 0.40591(10) 1.0942(3) 0.23510(16) 0.0524(7) Uani 1 1 d .
H25 H 0.3948 1.1719 0.2483 0.063 Uiso 1 1 calc R
C26 C 0.44262(9) 1.0872(2) 0.19032(14) 0.0412(6) Uani 1 1 d .
C27 C 0.45790(8) 0.9667(2) 0.17279(12) 0.0308(5) Uani 1 1 d .
C28 C 0.46612(11) 1.1943(2) 0.16290(17) 0.0549(8) Uani 1 1 d .
H28 H 0.4560 1.2744 0.1735 0.066 Uiso 1 1 calc R
C29 C 0.50238(11) 1.1803(2) 0.12222(17) 0.0528(7) Uani 1 1 d .
H29 H 0.5174 1.2510 0.1063 0.063 Uiso 1 1 calc R
C30 C 0.51828(9) 1.0590(2) 0.10313(14) 0.0409(6) Uani 1 1 d .
C31 C 0.49523(8) 0.9532(2) 0.12664(12) 0.0301(5) Uani 1 1 d .
C32 C 0.55579(10) 1.0377(3) 0.06044(15) 0.0519(7) Uani 1 1 d .
H32 H 0.5726 1.1048 0.0443 0.062 Uiso 1 1 calc R
C33 C 0.56728(10) 0.9186(3) 0.04300(15) 0.0485(7) Uani 1 1 d .
H33 H 0.5922 0.9038 0.0153 0.058 Uiso 1 1 calc R
C34 C 0.54141(8) 0.8190(2) 0.06698(13) 0.0375(6) Uani 1 1 d .
H34 H 0.5491 0.7381 0.0538 0.045 Uiso 1 1 calc R

loop_
_atom_site_aniso_label
_atom_site_aniso_U_11
_atom_site_aniso_U_22
_atom_site_aniso_U_33
_atom_site_aniso_U_23
_atom_site_aniso_U_13
_atom_site_aniso_U_12
Co1 0.02458(16) 0.02571(16) 0.01901(15) 0.00136(11) -0.00150(11) 0.00096(11)
O1 0.0345(9) 0.0404(9) 0.0191(7) 0.0044(6) -0.0058(6) -0.0116(7)
O2 0.0308(8) 0.0439(9) 0.0290(8) -0.0044(7) -0.0022(7) -0.0147(7)
O3 0.0351(9) 0.0515(10) 0.0249(8) 0.0068(7) -0.0081(7) -0.0114(8)
O4 0.0431(10) 0.0409(9) 0.0230(8) 0.0071(7) -0.0033(7) -0.0101(8)
O5 0.0511(12) 0.0692(13) 0.0402(10) -0.0046(9) -0.0002(9) 0.0287(10)
O6 0.0589(13) 0.0736(14) 0.0395(11) -0.0086(10) 0.0052(9) 0.0186(11)
O7 0.0520(13) 0.0923(18) 0.0888(17) -0.0348(14) -0.0357(12) 0.0286(13)
O8 0.0353(10) 0.0751(13) 0.0358(9) -0.0124(9) -0.0092(8) -0.0077(9)
N1 0.0280(10) 0.0325(10) 0.0269(9) 0.0050(8) 0.0006(8) 0.0003(8)
N2 0.0266(9) 0.0340(10) 0.0252(9) -0.0017(8) -0.0025(8) 0.0009(8)
C1 0.0247(11) 0.0257(10) 0.0235(10) 0.0002(8) -0.0014(9) -0.0007(9)
C2 0.0261(11) 0.0243(10) 0.0201(10) -0.0021(8) -0.0010(8) -0.0003(8)
C3 0.0264(11) 0.0251(10) 0.0227(10) -0.0025(8) -0.0030(8) -0.0013(8)
C4 0.0279(11) 0.0270(10) 0.0186(10) -0.0021(8) -0.0022(8) 0.0013(9)
C5 0.0295(11) 0.0319(11) 0.0195(10) -0.0013(9) 0.0011(9) 0.0023(9)
C6 0.0290(11) 0.0293(11) 0.0238(10) 0.0020(9) 0.0029(9) -0.0032(9)
C7 0.0243(11) 0.0271(10) 0.0230(10) -0.0020(8) -0.0011(8) -0.0002(9)
C8 0.0287(11) 0.0284(10) 0.0176(10) -0.0007(8) -0.0030(8) 0.0010(9)
C9 0.0255(11) 0.0275(11) 0.0282(11) -0.0006(9) -0.0018(9) -0.0013(9)
C10 0.0316(12) 0.0441(13) 0.0288(12) -0.0035(10) 0.0025(10) -0.0023(10)
C11 0.0291(13) 0.0559(16) 0.0427(14) -0.0075(12) 0.0097(11) -0.0066(12)
C12 0.0237(11) 0.0451(14) 0.0441(14) -0.0076(11) -0.0026(10) -0.0068(10)
C13 0.0261(11) 0.0324(11) 0.0317(12) -0.0030(9) -0.0041(9) -0.0008(9)
C14 0.0240(11) 0.0345(12) 0.0272(11) -0.0018(9) -0.0005(9) -0.0034(9)
C15 0.0275(11) 0.0300(11) 0.0310(12) -0.0035(9) -0.0040(9) -0.0041(9)
C16 0.0288(11) 0.0332(12) 0.0327(12) -0.0032(10) -0.0082(9) -0.0017(10)
C17 0.0323(12) 0.0320(12) 0.0325(12) -0.0021(10) -0.0012(10) -0.0001(10)
C18 0.0355(13) 0.0386(13) 0.0370(14) -0.0051(10) 0.0007(11) -0.0005(10)
C19 0.0374(13) 0.0376(12) 0.0287(12) -0.0028(10) -0.0022(10) -0.0051(10)
C20 0.0283(12) 0.0357(12) 0.0307(12) 0.0005(10) -0.0072(9) -0.0045(10)
C21 0.0347(13) 0.0485(14) 0.0333(13) -0.0010(11) -0.0085(10) -0.0039(12)
C22 0.0277(12) 0.0370(12) 0.0371(13) -0.0053(10) -0.0026(10) -0.0008(10)
C23 0.0301(12) 0.0501(14) 0.0336(12) -0.0049(11) 0.0004(10) 0.0037(11)
C24 0.0332(14) 0.0675(19) 0.0495(16) -0.0157(14) 0.0011(12) 0.0123(13)
C25 0.0455(16) 0.0501(16) 0.0578(17) -0.0178(14) -0.0076(13) 0.0163(13)
C26 0.0410(14) 0.0343(13) 0.0437(14) -0.0061(11) -0.0114(11) 0.0071(11)
C27 0.0321(12) 0.0296(11) 0.0270(11) 0.0013(9) -0.0102(9) 0.0029(9)
C28 0.067(2) 0.0262(13) 0.0642(19) -0.0031(12) -0.0199(16) 0.0077(13)
C29 0.066(2) 0.0312(13) 0.0576(18) 0.0093(12) -0.0066(15) -0.0073(13)
C30 0.0471(15) 0.0345(13) 0.0379(13) 0.0088(10) -0.0067(11) -0.0070(11)
C31 0.0316(12) 0.0317(11) 0.0244(11) 0.0066(9) -0.0063(9) -0.0013(9)
C32 0.0514(17) 0.0583(18) 0.0453(15) 0.0171(13) 0.0044(13) -0.0193(14)
C33 0.0434(15) 0.0626(18) 0.0407(14) 0.0082(13) 0.0099(12) -0.0088(13)
C34 0.0358(13) 0.0443(14) 0.0331(12) 0.0042(10) 0.0066(10) 0.0006(11)

loop_
_atom_type_symbol
_atom_type_description
_atom_type_scat_dispersion_real
_atom_type_scat_dispersion_imag
_atom_type_scat_source
C C 0.0033 0.0016 'International Tables Vol C Tables 4.2.6.8 and 6.1.1.4'
H H 0.0000 0.0000 'International Tables Vol C Tables 4.2.6.8 and 6.1.1.4'
Co Co 0.3494 0.9721 'International Tables Vol C Tables 4.2.6.8 and 6.1.1.4'
N N 0.0061 0.0033 'International Tables Vol C Tables 4.2.6.8 and 6.1.1.4'
O O 0.0106 0.0060 'International Tables Vol C Tables 4.2.6.8 and 6.1.1.4'

loop_
_geom_angle_atom_site_label_1
_geom_angle_atom_site_label_2
_geom_angle_atom_site_label_3
_geom_angle
_geom_angle_site_symmetry_1
_geom_angle_site_symmetry_3
O2 Co1 O1 95.61(7) 2_655 .
O2 Co1 O3 93.97(7) 2_655 6_565
O1 Co1 O3 92.63(7) . 6_565
O2 Co1 N1 83.08(7) 2_655 .
O1 Co1 N1 174.44(6) . .
O3 Co1 N1 92.85(7) 6_565 .
O2 Co1 N2 121.05(7) 2_655 .
O1 Co1 N2 98.39(7) . .
O3 Co1 N2 141.66(6) 6_565 .
N1 Co1 N2 77.81(7) . .
O2 Co1 O4 151.91(6) 2_655 6_565
O1 Co1 O4 92.88(6) . 6_565
O3 Co1 O4 58.86(6) 6_565 6_565
N1 Co1 O4 90.75(7) . 6_565
N2 Co1 O4 83.88(6) . 6_565
C1 O1 Co1 112.98(13) . .
C1 O2 Co1 165.41(15) . 2_655
C5 O3 Co1 94.64(13) . 6_566
C5 O4 Co1 86.61(12) . 6_566
C18 O5 H5 109.5 . .
C21 O8 H8 109.5 . .
C34 N1 C31 118.28(19) . .
C34 N1 Co1 127.39(16) . .
C31 N1 Co1 114.31(14) . .
C23 N2 C27 118.0(2) . .
C23 N2 Co1 128.09(17) . .
C27 N2 Co1 113.31(14) . .
O2 C1 O1 122.84(19) . .
O2 C1 C2 117.56(18) . .
O1 C1 C2 119.55(18) . .
C8 C2 C3 119.37(19) . .
C8 C2 C1 120.85(18) . .
C3 C2 C1 119.75(18) . .
C4 C3 C2 119.90(19) . .
C4 C3 H3 120.0 . .
C2 C3 H3 120.0 . .
C3 C4 C6 120.12(18) . .
C3 C4 C5 119.47(19) . .
C6 C4 C5 120.31(19) . .
O3 C5 O4 119.86(19) . .
O3 C5 C4 119.84(19) . .
O4 C5 C4 120.28(19) . .
C4 C6 C7 120.98(19) . .
C4 C6 H6 119.5 . .
C7 C6 H6 119.5 . .
C8 C7 C6 118.15(19) . .
C8 C7 C9 120.50(18) . .
C6 C7 C9 121.32(19) . .
C2 C8 C7 121.45(18) . .
C2 C8 H8A 119.3 . .
C7 C8 H8A 119.3 . .
C14 C9 C10 118.3(2) . .
C14 C9 C7 120.26(19) . .
C10 C9 C7 121.40(19) . .
C11 C10 C9 120.3(2) . .
C11 C10 H10 119.9 . .
C9 C10 H10 119.9 . .
C10 C11 C12 120.5(2) . .
C10 C11 H11 119.7 . .
C12 C11 H11 119.7 . .
C11 C12 C13 120.7(2) . .
C11 C12 H12 119.7 . .
C13 C12 H12 119.7 . .
C12 C13 C14 118.4(2) . .
C12 C13 C15 121.7(2) . .
C14 C13 C15 119.8(2) . .
C13 C14 C9 121.8(2) . .
C13 C14 H14 119.1 . .
C9 C14 H14 119.1 . .
C16 C15 C22 117.8(2) . .
C16 C15 C13 119.9(2) . .
C22 C15 C13 122.2(2) . .
C15 C16 C17 121.8(2) . .
C15 C16 H16 119.1 . .
C17 C16 H16 119.1 . .
C19 C17 C16 119.5(2) . .
C19 C17 C18 118.9(2) . .
C16 C17 C18 121.4(2) . .
O6 C18 O5 123.7(2) . .
O6 C18 C17 124.2(2) . .
O5 C18 C17 112.1(2) . .
C20 C19 C17 119.6(2) . .
C20 C19 H19 120.2 . .
C17 C19 H19 120.2 . .
C19 C20 C22 120.3(2) . .
C19 C20 C21 121.1(2) . .
C22 C20 C21 118.6(2) . .
O7 C21 O8 123.8(2) . .
O7 C21 C20 124.3(2) . .
O8 C21 C20 111.8(2) . .
C20 C22 C15 120.9(2) . .
C20 C22 H22 119.5 . .
C15 C22 H22 119.5 . .
N2 C23 C24 122.7(3) . .
N2 C23 H23 118.6 . .
C24 C23 H23 118.6 . .
C25 C24 C23 119.1(3) . .
C25 C24 H24 120.5 . .
C23 C24 H24 120.5 . .
C24 C25 C26 120.4(2) . .
C24 C25 H25 119.8 . .
C26 C25 H25 119.8 . .
C25 C26 C27 116.9(2) . .
C25 C26 C28 124.5(2) . .
C27 C26 C28 118.6(2) . .
N2 C27 C26 122.9(2) . .
N2 C27 C31 117.55(19) . .
C26 C27 C31 119.6(2) . .
C29 C28 C26 121.2(2) . .
C29 C28 H28 119.4 . .
C26 C28 H28 119.4 . .
C28 C29 C30 121.3(3) . .
C28 C29 H29 119.4 . .
C30 C29 H29 119.4 . .
C31 C30 C32 116.8(2) . .
C31 C30 C29 119.0(3) . .
C32 C30 C29 124.2(2) . .
N1 C31 C30 123.1(2) . .
N1 C31 C27 116.62(19) . .
C30 C31 C27 120.2(2) . .
C33 C32 C30 119.9(2) . .
C33 C32 H32 120.1 . .
C30 C32 H32 120.1 . .
C32 C33 C34 119.4(3) . .
C32 C33 H33 120.3 . .
C34 C33 H33 120.3 . .
N1 C34 C33 122.5(2) . .
N1 C34 H34 118.7 . .
C33 C34 H34 118.7 . .

loop_
_geom_bond_atom_site_label_1
_geom_bond_atom_site_label_2
_geom_bond_distance
_geom_bond_site_symmetry_2
Co1 O2 2.0279(15) 2_655
Co1 O1 2.0909(15) .
Co1 O3 2.1249(16) 6_565
Co1 N1 2.1276(18) .
Co1 N2 2.1283(18) .
Co1 O4 2.2921(17) 6_565
O1 C1 1.273(2) .
O2 C1 1.244(2) .
O2 Co1 2.0280(15) 2_655
O3 C5 1.250(3) .
O3 Co1 2.1249(16) 6_566
O4 C5 1.264(3) .
O4 Co1 2.2921(17) 6_566
O5 C18 1.324(3) .
O5 H5 0.8200 .
O6 C18 1.204(3) .
O7 C21 1.195(3) .
O8 C21 1.323(3) .
O8 H8 0.8200 .
N1 C34 1.330(3) .
N1 C31 1.351(3) .
N2 C23 1.327(3) .
N2 C27 1.359(3) .
C1 C2 1.497(3) .
C2 C8 1.395(3) .
C2 C3 1.398(3) .
C3 C4 1.386(3) .
C3 H3 0.9300 .
C4 C6 1.393(3) .
C4 C5 1.502(3) .
C6 C7 1.397(3) .
C6 H6 0.9300 .
C7 C8 1.395(3) .
C7 C9 1.485(3) .
C8 H8A 0.9300 .
C9 C14 1.397(3) .
C9 C10 1.398(3) .
C10 C11 1.381(3) .
C10 H10 0.9300 .
C11 C12 1.385(3) .
C11 H11 0.9300 .
C12 C13 1.389(3) .
C12 H12 0.9300 .
C13 C14 1.392(3) .
C13 C15 1.487(3) .
C14 H14 0.9300 .
C15 C16 1.389(3) .
C15 C22 1.399(3) .
C16 C17 1.391(3) .
C16 H16 0.9300 .
C17 C19 1.391(3) .
C17 C18 1.490(3) .
C19 C20 1.384(3) .
C19 H19 0.9300 .
C20 C22 1.391(3) .
C20 C21 1.496(3) .
C22 H22 0.9300 .
C23 C24 1.405(4) .
C23 H23 0.9300 .
C24 C25 1.355(4) .
C24 H24 0.9300 .
C25 C26 1.401(4) .
C25 H25 0.9300 .
C26 C27 1.408(3) .
C26 C28 1.444(4) .
C27 C31 1.437(3) .
C28 C29 1.348(4) .
C28 H28 0.9300 .
C29 C30 1.429(4) .
C29 H29 0.9300 .
C30 C31 1.400(3) .
C30 C32 1.411(4) .
C32 C33 1.360(4) .
C32 H32 0.9300 .
C33 C34 1.394(3) .
C33 H33 0.9300 .
C34 H34 0.9300 .

loop_
_geom_torsion_atom_site_label_1
_geom_torsion_atom_site_label_2
_geom_torsion_atom_site_label_3
_geom_torsion_atom_site_label_4
_geom_torsion
_geom_torsion_site_symmetry_1
O2 Co1 O1 C1 55.53(15) 2_655
O3 Co1 O1 C1 149.78(15) 6_565
N1 Co1 O1 C1 -20.5(8) .
N2 Co1 O1 C1 -67.04(15) .
O4 Co1 O1 C1 -151.28(15) 6_565
O2 Co1 N1 C34 51.37(19) 2_655
O1 Co1 N1 C34 128.0(6) .
O3 Co1 N1 C34 -42.28(19) 6_565
N2 Co1 N1 C34 175.3(2) .
O4 Co1 N1 C34 -101.14(19) 6_565
O2 Co1 N1 C31 -126.84(15) 2_655
O1 Co1 N1 C31 -50.2(7) .
O3 Co1 N1 C31 139.50(15) 6_565
N2 Co1 N1 C31 -2.94(14) .
O4 Co1 N1 C31 80.64(15) 6_565
O2 Co1 N2 C23 -109.50(18) 2_655
O1 Co1 N2 C23 -7.72(19) .
O3 Co1 N2 C23 97.4(2) 6_565
N1 Co1 N2 C23 176.41(19) .
O4 Co1 N2 C23 84.30(18) 6_565
O2 Co1 N2 C27 79.45(15) 2_655
O1 Co1 N2 C27 -178.77(14) .
O3 Co1 N2 C27 -73.62(18) 6_565
N1 Co1 N2 C27 5.36(14) .
O4 Co1 N2 C27 -86.74(15) 6_565
Co1 O2 C1 O1 -69.8(7) 2_655
Co1 O2 C1 C2 112.8(6) 2_655
Co1 O1 C1 O2 -3.2(3) .
Co1 O1 C1 C2 174.13(14) .
O2 C1 C2 C8 165.9(2) .
O1 C1 C2 C8 -11.6(3) .
O2 C1 C2 C3 -12.3(3) .
O1 C1 C2 C3 170.23(19) .
C8 C2 C3 C4 1.2(3) .
C1 C2 C3 C4 179.38(19) .
C2 C3 C4 C6 -1.9(3) .
C2 C3 C4 C5 174.54(19) .
Co1 O3 C5 O4 1.7(2) 6_566
Co1 O3 C5 C4 -176.29(17) 6_566
Co1 O4 C5 O3 -1.5(2) 6_566
Co1 O4 C5 C4 176.40(18) 6_566
C3 C4 C5 O3 11.9(3) .
C6 C4 C5 O3 -171.7(2) .
C3 C4 C5 O4 -166.0(2) .
C6 C4 C5 O4 10.4(3) .
C3 C4 C6 C7 1.2(3) .
C5 C4 C6 C7 -175.21(19) .
C4 C6 C7 C8 0.2(3) .
C4 C6 C7 C9 178.46(19) .
C3 C2 C8 C7 0.1(3) .
C1 C2 C8 C7 -178.00(19) .
C6 C7 C8 C2 -0.8(3) .
C9 C7 C8 C2 -179.13(19) .
C8 C7 C9 C14 34.2(3) .
C6 C7 C9 C14 -144.0(2) .
C8 C7 C9 C10 -146.7(2) .
C6 C7 C9 C10 35.1(3) .
C14 C9 C10 C11 -0.3(3) .
C7 C9 C10 C11 -179.4(2) .
C9 C10 C11 C12 0.3(4) .
C10 C11 C12 C13 0.7(4) .
C11 C12 C13 C14 -1.7(4) .
C11 C12 C13 C15 174.6(2) .
C12 C13 C14 C9 1.7(3) .
C15 C13 C14 C9 -174.7(2) .
C10 C9 C14 C13 -0.7(3) .
C7 C9 C14 C13 178.4(2) .
C12 C13 C15 C16 -136.7(2) .
C14 C13 C15 C16 39.6(3) .
C12 C13 C15 C22 40.3(3) .
C14 C13 C15 C22 -143.5(2) .
C22 C15 C16 C17 1.5(3) .
C13 C15 C16 C17 178.6(2) .
C15 C16 C17 C19 -1.6(3) .
C15 C16 C17 C18 -177.4(2) .
C19 C17 C18 O6 24.4(4) .
C16 C17 C18 O6 -159.7(3) .
C19 C17 C18 O5 -154.3(2) .
C16 C17 C18 O5 21.5(3) .
C16 C17 C19 C20 -0.1(3) .
C18 C17 C19 C20 175.8(2) .
C17 C19 C20 C22 1.8(3) .
C17 C19 C20 C21 -175.9(2) .
C19 C20 C21 O7 -165.8(3) .
C22 C20 C21 O7 16.4(4) .
C19 C20 C21 O8 16.8(3) .
C22 C20 C21 O8 -161.0(2) .
C19 C20 C22 C15 -1.9(4) .
C21 C20 C22 C15 175.9(2) .
C16 C15 C22 C20 0.2(3) .
C13 C15 C22 C20 -176.8(2) .
C27 N2 C23 C24 -0.5(3) .
Co1 N2 C23 C24 -171.17(18) .
N2 C23 C24 C25 -1.0(4) .
C23 C24 C25 C26 1.4(4) .
C24 C25 C26 C27 -0.4(4) .
C24 C25 C26 C28 -178.9(3) .
C23 N2 C27 C26 1.6(3) .
Co1 N2 C27 C26 173.59(17) .
C23 N2 C27 C31 -179.15(19) .
Co1 N2 C27 C31 -7.1(2) .
C25 C26 C27 N2 -1.1(3) .
C28 C26 C27 N2 177.5(2) .
C25 C26 C27 C31 179.6(2) .
C28 C26 C27 C31 -1.8(3) .
C25 C26 C28 C29 177.6(3) .
C27 C26 C28 C29 -0.9(4) .
C26 C28 C29 C30 1.5(4) .
C28 C29 C30 C31 0.7(4) .
C28 C29 C30 C32 179.6(3) .
C34 N1 C31 C30 1.9(3) .
Co1 N1 C31 C30 -179.72(17) .
C34 N1 C31 C27 -178.23(19) .
Co1 N1 C31 C27 0.2(2) .
C32 C30 C31 N1 -2.5(3) .
C29 C30 C31 N1 176.5(2) .
C32 C30 C31 C27 177.6(2) .
C29 C30 C31 C27 -3.4(3) .
N2 C27 C31 N1 4.8(3) .
C26 C27 C31 N1 -175.9(2) .
N2 C27 C31 C30 -175.4(2) .
C26 C27 C31 C30 4.0(3) .
C31 C30 C32 C33 1.2(4) .
C29 C30 C32 C33 -177.8(3) .
C30 C32 C33 C34 0.7(4) .
C31 N1 C34 C33 0.2(3) .
Co1 N1 C34 C33 -178.00(18) .
C32 C33 C34 N1 -1.4(4) .
